data_7223387
loop_
_publ_author_name
'Vrdoljak, Visnja'
'Pavlovi\'c, Gordana'
'Hrenar, Tomica'
'Rub\<ci\'c, Mirta'
'Siega, Patrizia'
'Dreos, Renata'
'Cindric, Marina'

_publ_section_title
;
 Cobalt(III) complexes with tridentate hydrazone ligands: protonation
 state and hydrogen bonds competition
;
_journal_name_full 'RSC Adv.'
_journal_paper_doi 10.1039/C5RA22068H
_journal_year 2015
_chemical_formula_moiety 'C15 H14 N2 O4'
_chemical_formula_sum 'C15 H14 N2 O4'
_chemical_formula_weight 286.28
_chemical_name_systematic
;
4-methoxysalicylaldehyde  4-hydroxybenzhydrazone
;
_space_group_crystal_system monoclinic
_space_group_IT_number 14
_space_group_name_Hall '-P 2ybc'
_space_group_name_H-M_alt 'P 1 21/c 1'
_symmetry_space_group_name_Hall '-P 2ybc'
_symmetry_space_group_name_H-M 'P 1 21/c 1'
_atom_sites_solution_hydrogens mixed
_audit_creation_method SHELXL-2013
_audit_update_record
;
2015-10-21 deposited with the CCDC.
2015-11-30 downloaded from the CCDC.
;
_cell_angle_alpha 90
_cell_angle_beta 101.307(2)
_cell_angle_gamma 90
_cell_formula_units_Z 4
_cell_length_a 15.1547(3)
_cell_length_b 8.3437(2)
_cell_length_c 10.9630(2)
_cell_measurement_reflns_used 9666
_cell_measurement_temperature 296(2)
_cell_measurement_theta_max 36.0513
_cell_measurement_theta_min 4.2128
_cell_volume 1359.32(5)
_computing_cell_refinement
;
CrysAlisPro, Oxford Diffraction Ltd.,
Version 1.171.34.44 (release 25-10-2010 CrysAlis171 .NET)
(compiled Oct 25 2010,18:11:34)
;
_computing_data_collection
;
CrysAlisPro, Oxford Diffraction Ltd.,
Version 1.171.34.44 (release 25-10-2010 CrysAlis171 .NET)
(compiled Oct 25 2010,18:11:34)
;
_computing_data_reduction
;
CrysAlisPro, Oxford Diffraction Ltd.,
Version 1.171.34.44 (release 25-10-2010 CrysAlis171 .NET)
(compiled Oct 25 2010,18:11:34)
;
_computing_structure_refinement 'SHELXL-2013 (Sheldrick, 2013)'
_computing_structure_solution 'SHELXS-2013 (Sheldrick, 2013)'
_diffrn_ambient_temperature 296(2)
_diffrn_detector_area_resol_mean 16.3426
_diffrn_measured_fraction_theta_full 0.996
_diffrn_measured_fraction_theta_max 0.997
_diffrn_measurement_device_type 'Xcalibur, Sapphire3'
_diffrn_measurement_method '\w scans'
_diffrn_radiation_monochromator graphite
_diffrn_radiation_source 'Enhance (Mo) X-ray Source'
_diffrn_radiation_type MoK\a
_diffrn_radiation_wavelength 0.71073
_diffrn_reflns_av_R_equivalents 0.0194
_diffrn_reflns_av_unetI/netI 0.0145
_diffrn_reflns_laue_measured_fraction_full 0.996
_diffrn_reflns_laue_measured_fraction_max 0.997
_diffrn_reflns_limit_h_max 20
_diffrn_reflns_limit_h_min -19
_diffrn_reflns_limit_k_max 11
_diffrn_reflns_limit_k_min -11
_diffrn_reflns_limit_l_max 14
_diffrn_reflns_limit_l_min -14
_diffrn_reflns_number 18347
_diffrn_reflns_point_group_measured_fraction_full 0.996
_diffrn_reflns_point_group_measured_fraction_max 0.997
_diffrn_reflns_theta_full 25.242
_diffrn_reflns_theta_max 28.496
_diffrn_reflns_theta_min 4.221
_exptl_absorpt_coefficient_mu 0.103
_exptl_absorpt_correction_T_max 1.00000
_exptl_absorpt_correction_T_min 0.92204
_exptl_absorpt_correction_type multi-scan
_exptl_absorpt_process_details
;
CrysAlisPro, Oxford Diffraction Ltd.,
Version 1.171.34.44 (release 25-10-2010 CrysAlis171 .NET)
(compiled Oct 25 2010,18:11:34)
Empirical absorption correction using spherical harmonics,
 implemented in SCALE3 ABSPACK scaling algorithm.
;
_exptl_crystal_colour colourless
_exptl_crystal_density_diffrn 1.399
_exptl_crystal_description block
_exptl_crystal_F_000 600
_exptl_crystal_size_max 0.45
_exptl_crystal_size_mid 0.31
_exptl_crystal_size_min 0.21
_refine_diff_density_max 0.162
_refine_diff_density_min -0.176
_refine_diff_density_rms 0.040
_refine_ls_extinction_method none
_refine_ls_goodness_of_fit_ref 1.032
_refine_ls_hydrogen_treatment mixed
_refine_ls_matrix_type full
_refine_ls_number_parameters 200
_refine_ls_number_reflns 3447
_refine_ls_number_restraints 3
_refine_ls_restrained_S_all 1.032
_refine_ls_R_factor_all 0.0514
_refine_ls_R_factor_gt 0.0402
_refine_ls_shift/su_max 0.000
_refine_ls_shift/su_mean 0.000
_refine_ls_structure_factor_coef Fsqd
_refine_ls_weighting_details 'w=1/[\s^2^(Fo^2^)+(0.0564P)^2^+0.2242P] where P=(Fo^2^+2Fc^2^)/3'
_refine_ls_weighting_scheme calc
_refine_ls_wR_factor_gt 0.1044
_refine_ls_wR_factor_ref 0.1122
_reflns_Friedel_coverage 0.000
_reflns_number_gt 2778
_reflns_number_total 3447
_reflns_threshold_expression 'I > 2\s(I)'
_cod_data_source_file c5ra22068h2.cif
_cod_data_source_block H2L3
_cod_database_code 7223387
_shelx_space_group_comment
;
The symmetry employed for this shelxl refinement is uniquely defined
by the following loop, which should always be used as a source of
symmetry information in preference to the above space-group names.
They are only intended as comments.
;
_shelxl_version_number 2013-4

loop_
_space_group_symop_operation_xyz
'x, y, z'
'-x, y+1/2, -z+1/2'
'-x, -y, -z'
'x, -y-1/2, z-1/2'

loop_
_atom_site_label
_atom_site_type_symbol
_atom_site_fract_x
_atom_site_fract_y
_atom_site_fract_z
_atom_site_U_iso_or_equiv
_atom_site_adp_type
_atom_site_occupancy
_atom_site_site_symmetry_order
_atom_site_calc_flag
_atom_site_refinement_flags_posn
_atom_site_refinement_flags_adp
C15 C -0.29595(9) -0.0087(2) -0.27588(15) 0.0648(4) Uani 1 1 d . .
H15A H -0.3035 -0.0366 -0.1936 0.097 Uiso 1 1 calc R U
H15B H -0.3301 -0.0813 -0.3349 0.097 Uiso 1 1 calc R U
H15C H -0.3168 0.0988 -0.2947 0.097 Uiso 1 1 calc R U
N1 N 0.14284(6) 0.30005(12) 0.05067(9) 0.0402(2) Uani 1 1 d . .
C9 C -0.00871(7) 0.23272(14) -0.03853(10) 0.0361(2) Uani 1 1 d . .
N2 N 0.20082(6) 0.38598(13) 0.13914(10) 0.0422(2) Uani 1 1 d D .
H2N H 0.1784(9) 0.4350(17) 0.1953(12) 0.051 Uiso 1 1 d D U
C8 C 0.05892(7) 0.31627(15) 0.05007(11) 0.0398(3) Uani 1 1 d . .
H8 H 0.0409 0.3836 0.1082 0.048 Uiso 1 1 calc R U
O2 O 0.10018(6) 0.10127(12) -0.13813(9) 0.0511(2) Uani 1 1 d D .
H2O H 0.1339(10) 0.1572(19) -0.0843(14) 0.061 Uiso 1 1 d D U
C10 C 0.01338(7) 0.12596(14) -0.12723(10) 0.0373(2) Uani 1 1 d . .
C1 C 0.28919(7) 0.39302(14) 0.13475(10) 0.0383(3) Uani 1 1 d . .
C2 C 0.34617(7) 0.49222(14) 0.23143(10) 0.0378(3) Uani 1 1 d . .
O3 O 0.51668(6) 0.76322(13) 0.49403(9) 0.0531(3) Uani 1 1 d D .
H3O H 0.5667(10) 0.783(2) 0.4708(15) 0.064 Uiso 1 1 d D U
C14 C -0.09943(8) 0.25389(16) -0.03529(12) 0.0441(3) Uani 1 1 d . .
H14 H -0.1150 0.3239 0.0230 0.053 Uiso 1 1 calc R U
O1 O 0.31894(5) 0.32267(12) 0.05301(8) 0.0490(2) Uani 1 1 d . .
C4 C 0.47851(8) 0.65778(15) 0.28640(11) 0.0429(3) Uani 1 1 d . .
H4 H 0.5279 0.7075 0.2640 0.051 Uiso 1 1 calc R U
C11 C -0.05349(8) 0.04301(15) -0.20549(11) 0.0421(3) Uani 1 1 d . .
H11 H -0.0383 -0.0299 -0.2621 0.051 Uiso 1 1 calc R U
C5 C 0.46225(7) 0.67631(15) 0.40598(11) 0.0406(3) Uani 1 1 d . .
O4 O -0.20319(6) -0.01939(13) -0.28249(9) 0.0582(3) Uani 1 1 d . .
C12 C -0.14340(8) 0.06766(15) -0.20033(11) 0.0421(3) Uani 1 1 d . .
C13 C -0.16704(8) 0.17487(16) -0.11540(12) 0.0464(3) Uani 1 1 d . .
H13 H -0.2271 0.1930 -0.1126 0.056 Uiso 1 1 calc R U
C3 C 0.42139(8) 0.56564(15) 0.20100(11) 0.0416(3) Uani 1 1 d . .
H3 H 0.4334 0.5523 0.1216 0.050 Uiso 1 1 calc R U
C7 C 0.32961(8) 0.51432(18) 0.35094(12) 0.0488(3) Uani 1 1 d . .
H7 H 0.2791 0.4677 0.3727 0.059 Uiso 1 1 calc R U
C6 C 0.38721(8) 0.60445(18) 0.43720(12) 0.0505(3) Uani 1 1 d . .
H6 H 0.3757 0.6172 0.5169 0.061 Uiso 1 1 calc R U

loop_
_atom_site_aniso_label
_atom_site_aniso_U_11
_atom_site_aniso_U_22
_atom_site_aniso_U_33
_atom_site_aniso_U_23
_atom_site_aniso_U_13
_atom_site_aniso_U_12
C15 0.0435(7) 0.0818(11) 0.0648(9) -0.0120(8) 0.0003(6) -0.0148(7)
N1 0.0322(5) 0.0459(6) 0.0419(5) -0.0016(4) 0.0059(4) -0.0029(4)
C9 0.0326(5) 0.0388(6) 0.0369(5) 0.0023(4) 0.0069(4) -0.0010(4)
N2 0.0300(5) 0.0518(6) 0.0451(5) -0.0073(5) 0.0076(4) -0.0036(4)
C8 0.0336(6) 0.0452(7) 0.0411(6) -0.0030(5) 0.0087(4) -0.0006(5)
O2 0.0363(5) 0.0652(6) 0.0542(5) -0.0120(4) 0.0144(4) 0.0021(4)
C10 0.0342(5) 0.0414(6) 0.0377(5) 0.0054(4) 0.0109(4) 0.0024(4)
C1 0.0313(5) 0.0442(6) 0.0395(6) 0.0064(5) 0.0073(4) 0.0011(4)
C2 0.0287(5) 0.0450(6) 0.0397(6) 0.0045(5) 0.0064(4) -0.0004(4)
O3 0.0405(5) 0.0705(6) 0.0502(5) -0.0157(4) 0.0140(4) -0.0123(4)
C14 0.0354(6) 0.0484(7) 0.0492(6) -0.0089(5) 0.0100(5) -0.0001(5)
O1 0.0336(4) 0.0673(6) 0.0467(5) -0.0059(4) 0.0094(3) 0.0017(4)
C4 0.0322(5) 0.0508(7) 0.0487(6) -0.0022(5) 0.0149(5) -0.0067(5)
C11 0.0457(6) 0.0436(6) 0.0386(6) -0.0034(5) 0.0121(5) -0.0019(5)
C5 0.0321(5) 0.0473(7) 0.0425(6) -0.0018(5) 0.0076(4) -0.0004(5)
O4 0.0467(5) 0.0719(7) 0.0535(5) -0.0161(5) 0.0040(4) -0.0139(5)
C12 0.0404(6) 0.0452(6) 0.0392(6) 0.0014(5) 0.0043(5) -0.0064(5)
C13 0.0313(6) 0.0542(7) 0.0532(7) -0.0047(6) 0.0071(5) -0.0007(5)
C3 0.0363(6) 0.0508(7) 0.0402(6) 0.0006(5) 0.0137(4) -0.0025(5)
C7 0.0355(6) 0.0681(8) 0.0452(6) 0.0029(6) 0.0142(5) -0.0123(6)
C6 0.0416(7) 0.0732(9) 0.0393(6) -0.0031(6) 0.0148(5) -0.0100(6)

loop_
_atom_type_symbol
_atom_type_description
_atom_type_scat_dispersion_real
_atom_type_scat_dispersion_imag
_atom_type_scat_source
C C 0.0033 0.0016 'International Tables Vol C Tables 4.2.6.8 and 6.1.1.4'
H H 0.0000 0.0000 'International Tables Vol C Tables 4.2.6.8 and 6.1.1.4'
N N 0.0061 0.0033 'International Tables Vol C Tables 4.2.6.8 and 6.1.1.4'
O O 0.0106 0.0060 'International Tables Vol C Tables 4.2.6.8 and 6.1.1.4'

loop_
_geom_angle_atom_site_label_1
_geom_angle_atom_site_label_2
_geom_angle_atom_site_label_3
_geom_angle
O4 C15 H15A 109.5
O4 C15 H15B 109.5
H15A C15 H15B 109.5
O4 C15 H15C 109.5
H15A C15 H15C 109.5
H15B C15 H15C 109.5
C8 N1 N2 116.48(10)
C14 C9 C10 117.88(10)
C14 C9 C8 119.65(10)
C10 C9 C8 122.44(10)
C1 N2 N1 119.88(10)
C1 N2 H2N 122.5(10)
N1 N2 H2N 117.6(10)
N1 C8 C9 121.75(11)
N1 C8 H8 119.1
C9 C8 H8 119.1
C10 O2 H2O 108.7(11)
O2 C10 C11 118.36(10)
O2 C10 C9 121.48(10)
C11 C10 C9 120.16(10)
O1 C1 N2 120.89(11)
O1 C1 C2 122.89(10)
N2 C1 C2 116.21(10)
C3 C2 C7 118.31(11)
C3 C2 C1 117.68(10)
C7 C2 C1 124.00(10)
C5 O3 H3O 110.0(11)
C13 C14 C9 122.45(11)
C13 C14 H14 118.8
C9 C14 H14 118.8
C3 C4 C5 119.95(10)
C3 C4 H4 120.0
C5 C4 H4 120.0
C10 C11 C12 120.48(11)
C10 C11 H11 119.8
C12 C11 H11 119.8
O3 C5 C6 118.10(11)
O3 C5 C4 122.52(11)
C6 C5 C4 119.38(11)
C12 O4 C15 118.05(11)
O4 C12 C13 124.33(11)
O4 C12 C11 115.23(11)
C13 C12 C11 120.44(11)
C14 C13 C12 118.56(11)
C14 C13 H13 120.7
C12 C13 H13 120.7
C4 C3 C2 121.18(11)
C4 C3 H3 119.4
C2 C3 H3 119.4
C6 C7 C2 120.72(11)
C6 C7 H7 119.6
C2 C7 H7 119.6
C7 C6 C5 120.43(11)
C7 C6 H6 119.8
C5 C6 H6 119.8

loop_
_geom_bond_atom_site_label_1
_geom_bond_atom_site_label_2
_geom_bond_distance
C15 O4 1.4246(16)
C15 H15A 0.9600
C15 H15B 0.9600
C15 H15C 0.9600
N1 C8 1.2778(14)
N1 N2 1.3758(14)
C9 C14 1.3934(16)
C9 C10 1.4067(16)
C9 C8 1.4455(15)
N2 C1 1.3508(14)
N2 H2N 0.863(12)
C8 H8 0.9300
O2 C10 1.3596(13)
O2 H2O 0.842(13)
C10 C11 1.3788(16)
C1 O1 1.2285(14)
C1 C2 1.4816(16)
C2 C3 1.3910(15)
C2 C7 1.3938(17)
O3 C5 1.3512(15)
O3 H3O 0.863(14)
C14 C13 1.3795(17)
C14 H14 0.9300
C4 C3 1.3781(17)
C4 C5 1.3892(16)
C4 H4 0.9300
C11 C12 1.3901(17)
C11 H11 0.9300
C5 C6 1.3866(16)
O4 C12 1.3563(14)
C12 C13 1.3878(17)
C13 H13 0.9300
C3 H3 0.9300
C7 C6 1.3777(18)
C7 H7 0.9300
C6 H6 0.9300

loop_
_geom_torsion_atom_site_label_1
_geom_torsion_atom_site_label_2
_geom_torsion_atom_site_label_3
_geom_torsion_atom_site_label_4
_geom_torsion
C8 N1 N2 C1 -170.70(11)
N2 N1 C8 C9 179.83(10)
C14 C9 C8 N1 179.81(11)
C10 C9 C8 N1 1.56(18)
C14 C9 C10 O2 178.59(11)
C8 C9 C10 O2 -3.13(17)
C14 C9 C10 C11 -1.61(17)
C8 C9 C10 C11 176.67(11)
N1 N2 C1 O1 -0.48(17)
N1 N2 C1 C2 178.21(10)
O1 C1 C2 C3 28.77(17)
N2 C1 C2 C3 -149.89(11)
O1 C1 C2 C7 -150.30(13)
N2 C1 C2 C7 31.04(17)
C10 C9 C14 C13 -0.17(19)
C8 C9 C14 C13 -178.51(12)
O2 C10 C11 C12 -178.14(11)
C9 C10 C11 C12 2.05(17)
C3 C4 C5 O3 178.99(11)
C3 C4 C5 C6 -1.46(19)
C15 O4 C12 C13 -4.49(19)
C15 O4 C12 C11 175.43(12)
C10 C11 C12 O4 179.39(11)
C10 C11 C12 C13 -0.69(18)
C9 C14 C13 C12 1.5(2)
O4 C12 C13 C14 178.85(12)
C11 C12 C13 C14 -1.07(19)
C5 C4 C3 C2 1.13(19)
C7 C2 C3 C4 0.13(18)
C1 C2 C3 C4 -178.99(11)
C3 C2 C7 C6 -1.1(2)
C1 C2 C7 C6 178.00(12)
C2 C7 C6 C5 0.7(2)
O3 C5 C6 C7 -179.89(12)
C4 C5 C6 C7 0.5(2)
